data_4507407
loop_
_publ_author_name
'Lipstman, Sophia'
'Goldberg, Israel'

_publ_section_title
;
 Supramolecular Crystal Chemistry with Porphyrin Tinkertoys.
 Hydrogen-Bonding and Coordination Networks with the &#x201C;Chair&#x201D;
 and &#x201C;Table&#x201D; Conformers of Tetra(3-carboxyphenyl)porphyrin
;
_journal_issue 2
_journal_name_full 'Crystal Growth &amp; Design'
_journal_page_first 942
_journal_paper_doi 10.1021/cg301728r
_journal_volume 13
_journal_year 2013
_chemical_formula_moiety 'C68 H44 N8 O8 Zn3'
_chemical_formula_sum 'C68 H44 N8 O8 Zn3'
_chemical_formula_weight 1297.22
_chemical_name_systematic
; 
 ? 
;
_space_group_IT_number 15
_symmetry_cell_setting monoclinic
_symmetry_space_group_name_Hall '-C 2yc'
_symmetry_space_group_name_H-M 'C 1 2/c 1'
_atom_sites_solution_hydrogens geom
_atom_sites_solution_primary direct
_atom_sites_solution_secondary difmap
_audit_creation_method SHELXL-97
_cell_angle_alpha 90.00
_cell_angle_beta 129.3139(9)
_cell_angle_gamma 90.00
_cell_formula_units_Z 8
_cell_length_a 42.5453(5)
_cell_length_b 15.8928(3)
_cell_length_c 30.3631(5)
_cell_measurement_reflns_used 15897
_cell_measurement_temperature 110(2)
_cell_measurement_theta_max 25.05
_cell_measurement_theta_min 1.95
_cell_volume 15884.1(5)
_computing_cell_refinement Denzo
_computing_data_collection 'Collect, Nonius B.V.'
_computing_data_reduction 'Denzo & Scalepack'
_computing_structure_refinement 'SHELXL-97 (Sheldrick, 1997)'
_computing_structure_solution SIR-97
_diffrn_ambient_temperature 110(2)
_diffrn_detector_area_resol_mean 12.8
_diffrn_measured_fraction_theta_full 0.997
_diffrn_measured_fraction_theta_max 0.997
_diffrn_measurement_device_type 'Nonius KappaCCD'
_diffrn_measurement_method '0.5 deg. \w scans'
_diffrn_radiation_monochromator graphite
_diffrn_radiation_source 'fine-focus sealed tube'
_diffrn_radiation_type MoK\a
_diffrn_radiation_wavelength 0.71073
_diffrn_reflns_av_R_equivalents 0.0910
_diffrn_reflns_av_sigmaI/netI 0.0774
_diffrn_reflns_limit_h_max 50
_diffrn_reflns_limit_h_min 0
_diffrn_reflns_limit_k_max 18
_diffrn_reflns_limit_k_min 0
_diffrn_reflns_limit_l_max 27
_diffrn_reflns_limit_l_min -36
_diffrn_reflns_number 46477
_diffrn_reflns_theta_full 25.05
_diffrn_reflns_theta_max 25.05
_diffrn_reflns_theta_min 1.95
_diffrn_standards_number 0
_exptl_absorpt_coefficient_mu 0.947
_exptl_absorpt_correction_T_max 0.8332
_exptl_absorpt_correction_T_min 0.7976
_exptl_absorpt_correction_type multi-scan
_exptl_absorpt_process_details 'Blessing, 1995'
_exptl_crystal_colour red
_exptl_crystal_density_diffrn 1.085
_exptl_crystal_density_method 'not measured'
_exptl_crystal_description prism
_exptl_crystal_F_000 5296
_exptl_crystal_size_max 0.25
_exptl_crystal_size_mid 0.25
_exptl_crystal_size_min 0.20
_platon_squeeze_details
;
;
_refine_diff_density_max 1.980
_refine_diff_density_min -2.123
_refine_diff_density_rms 0.095
_refine_ls_extinction_method none
_refine_ls_goodness_of_fit_ref 1.056
_refine_ls_hydrogen_treatment constr
_refine_ls_matrix_type full
_refine_ls_number_parameters 784
_refine_ls_number_reflns 14012
_refine_ls_number_restraints 0
_refine_ls_restrained_S_all 1.056
_refine_ls_R_factor_all 0.1050
_refine_ls_R_factor_gt 0.0743
_refine_ls_shift/su_max 0.001
_refine_ls_shift/su_mean 0.000
_refine_ls_structure_factor_coef Fsqd
_refine_ls_weighting_details 'calc w=1/[\s^2^(Fo^2^)+(0.0927P)^2^+7.7245P] where P=(Fo^2^+2Fc^2^)/3'
_refine_ls_weighting_scheme calc
_refine_ls_wR_factor_gt 0.1756
_refine_ls_wR_factor_ref 0.1872
_reflns_number_gt 9597
_reflns_number_total 13930
_reflns_threshold_expression >2sigma(I)
_cod_data_source_file cg301728r_si_001.cif
_cod_data_source_block 5
_cod_original_cell_volume 15884.1(4)
_cod_original_sg_symbol_H-M 'C 2/c'
_cod_database_code 4507407

loop_
_symmetry_equiv_pos_as_xyz
'x, y, z'
'-x, y, -z+1/2'
'x+1/2, y+1/2, z'
'-x+1/2, y+1/2, -z+1/2'
'-x, -y, -z'
'x, -y, z-1/2'
'-x+1/2, -y+1/2, -z'
'x+1/2, -y+1/2, z-1/2'

loop_
_atom_site_label
_atom_site_type_symbol
_atom_site_fract_x
_atom_site_fract_y
_atom_site_fract_z
_atom_site_U_iso_or_equiv
_atom_site_adp_type
_atom_site_occupancy
_atom_site_symmetry_multiplicity
_atom_site_calc_flag
_atom_site_refinement_flags
Zn1 Zn -0.062510(15) 0.45807(3) 0.31846(2) 0.02257(15) Uani 1 1 d .
C1 C 0.01527(13) 0.4216(3) 0.3335(2) 0.0264(10) Uani 1 1 d .
C2 C 0.03836(15) 0.3524(3) 0.3357(2) 0.0380(13) Uani 1 1 d .
H2 H 0.0648 0.3558 0.3468 0.046 Uiso 1 1 calc R
C3 C 0.01573(14) 0.2828(3) 0.3194(2) 0.0365(12) Uani 1 1 d .
H3 H 0.0227 0.2279 0.3158 0.044 Uiso 1 1 calc R
C4 C -0.02167(14) 0.3075(3) 0.3081(2) 0.0316(11) Uani 1 1 d .
C5 C -0.05342(14) 0.2516(3) 0.2898(2) 0.0279(11) Uani 1 1 d .
C6 C -0.09077(14) 0.2752(3) 0.2762(2) 0.0281(11) Uani 1 1 d .
C7 C -0.12256(15) 0.2178(3) 0.2593(2) 0.0346(12) Uani 1 1 d .
H7 H -0.1222 0.1585 0.2558 0.041 Uiso 1 1 calc R
C8 C -0.15330(14) 0.2641(3) 0.2493(2) 0.0310(11) Uani 1 1 d .
H8 H -0.1786 0.2436 0.2374 0.037 Uiso 1 1 calc R
C9 C -0.14009(13) 0.3505(3) 0.26018(19) 0.0257(10) Uani 1 1 d .
C10 C -0.16312(13) 0.4194(3) 0.25539(19) 0.0243(10) Uani 1 1 d .
C11 C -0.15014(13) 0.5026(3) 0.26909(18) 0.0238(10) Uani 1 1 d .
C12 C -0.17412(15) 0.5729(3) 0.2635(2) 0.0365(12) Uani 1 1 d .
H12 H -0.2011 0.5700 0.2506 0.044 Uiso 1 1 calc R
C13 C -0.15163(15) 0.6427(3) 0.2798(2) 0.0333(12) Uani 1 1 d .
H13 H -0.1597 0.6982 0.2803 0.040 Uiso 1 1 calc R
C14 C -0.11245(14) 0.6174(3) 0.2966(2) 0.0286(11) Uani 1 1 d .
C15 C -0.07964(15) 0.6721(3) 0.3172(2) 0.0288(11) Uani 1 1 d .
C16 C -0.04230(13) 0.6484(3) 0.33238(18) 0.0211(9) Uani 1 1 d .
C17 C -0.01075(13) 0.7057(3) 0.34772(18) 0.0260(10) Uani 1 1 d .
H17 H -0.0110 0.7651 0.3514 0.031 Uiso 1 1 calc R
C18 C 0.01937(15) 0.6601(3) 0.3560(2) 0.0308(11) Uani 1 1 d .
H18 H 0.0442 0.6812 0.3665 0.037 Uiso 1 1 calc R
C19 C 0.00665(14) 0.5731(3) 0.34577(18) 0.0262(10) Uani 1 1 d .
C20 C 0.02847(13) 0.5048(3) 0.34638(19) 0.0250(10) Uani 1 1 d .
N21 N -0.02106(11) 0.3921(2) 0.31737(16) 0.0264(9) Uani 1 1 d .
N22 N -0.10195(11) 0.3558(2) 0.27680(17) 0.0257(9) Uani 1 1 d .
N23 N -0.11256(10) 0.5316(2) 0.28959(15) 0.0245(8) Uani 1 1 d .
N24 N -0.03075(11) 0.5675(2) 0.33259(15) 0.0236(8) Uani 1 1 d .
C25 C -0.04688(14) 0.1610(3) 0.2852(2) 0.0357(12) Uani 1 1 d .
C26 C -0.02613(16) 0.1105(3) 0.3333(2) 0.0389(13) Uani 1 1 d .
H26 H -0.0163 0.1341 0.3688 0.047 Uiso 1 1 calc R
C27 C -0.01951(15) 0.0246(3) 0.3303(2) 0.0386(13) Uani 1 1 d .
C28 C -0.03438(16) -0.0088(4) 0.2784(3) 0.0470(15) Uani 1 1 d .
H28 H -0.0301 -0.0667 0.2759 0.056 Uiso 1 1 calc R
C29 C -0.05528(17) 0.0403(4) 0.2302(3) 0.0479(15) Uani 1 1 d .
H29 H -0.0654 0.0164 0.1947 0.058 Uiso 1 1 calc R
C30 C -0.06154(16) 0.1257(3) 0.2337(2) 0.0427(13) Uani 1 1 d .
H30 H -0.0759 0.1597 0.2004 0.051 Uiso 1 1 calc R
C31 C 0.00360(17) -0.0280(4) 0.3826(3) 0.0450(14) Uani 1 1 d .
O32 O 0.01207(14) 0.0069(3) 0.42731(19) 0.0586(11) Uani 1 1 d .
O33 O 0.01447(12) -0.0996(2) 0.38229(18) 0.0527(10) Uani 1 1 d .
C34 C -0.20508(14) 0.3991(3) 0.2360(2) 0.0298(11) Uani 1 1 d .
C35 C -0.21082(14) 0.3989(3) 0.2759(2) 0.0276(10) Uani 1 1 d .
H35 H -0.1890 0.4138 0.3142 0.033 Uiso 1 1 calc R
C36 C -0.24808(15) 0.3774(3) 0.2606(2) 0.0360(12) Uani 1 1 d .
C37 C -0.28011(15) 0.3558(4) 0.2038(2) 0.0462(15) Uani 1 1 d .
H37 H -0.3057 0.3405 0.1931 0.055 Uiso 1 1 calc R
C38 C -0.27489(16) 0.3567(4) 0.1640(2) 0.0509(16) Uani 1 1 d .
H38 H -0.2967 0.3425 0.1255 0.061 Uiso 1 1 calc R
C39 C -0.23724(16) 0.3785(4) 0.1802(2) 0.0434(14) Uani 1 1 d .
H39 H -0.2335 0.3792 0.1524 0.052 Uiso 1 1 calc R
C40 C -0.25286(15) 0.3707(4) 0.3052(2) 0.0424(14) Uani 1 1 d .
O41 O -0.22135(10) 0.3894(3) 0.35607(14) 0.0441(10) Uani 1 1 d .
O42 O -0.28511(11) 0.3447(3) 0.29288(16) 0.0555(12) Uani 1 1 d .
C43 C -0.08624(14) 0.7635(3) 0.3203(2) 0.0300(11) Uani 1 1 d .
C44 C -0.06540(16) 0.8048(3) 0.3725(2) 0.0345(12) Uani 1 1 d .
H44 H -0.0458 0.7747 0.4066 0.041 Uiso 1 1 calc R
C45 C -0.07263(17) 0.8895(3) 0.3759(2) 0.0401(13) Uani 1 1 d .
C46 C -0.10034(15) 0.9339(3) 0.3263(2) 0.0377(12) Uani 1 1 d .
H46 H -0.1055 0.9913 0.3283 0.045 Uiso 1 1 calc R
C47 C -0.12069(14) 0.8956(3) 0.2738(2) 0.0360(12) Uani 1 1 d .
H47 H -0.1391 0.9269 0.2399 0.043 Uiso 1 1 calc R
C48 C -0.11399(15) 0.8107(3) 0.2712(2) 0.0347(12) Uani 1 1 d .
H48 H -0.1286 0.7843 0.2351 0.042 Uiso 1 1 calc R
C49 C -0.0503(2) 0.9313(4) 0.4319(2) 0.0488(15) Uani 1 1 d .
O50 O -0.06595(13) 0.9972(2) 0.43447(17) 0.0552(11) Uani 1 1 d .
O51 O -0.01616(12) 0.9007(3) 0.47574(16) 0.0534(11) Uani 1 1 d .
C52 C 0.06766(13) 0.5243(3) 0.3582(2) 0.0294(11) Uani 1 1 d .
C53 C 0.10193(13) 0.5527(3) 0.41098(19) 0.0270(11) Uani 1 1 d .
H53 H 0.1002 0.5637 0.4401 0.032 Uiso 1 1 calc R
C54 C 0.13828(14) 0.5652(3) 0.4219(2) 0.0343(12) Uani 1 1 d .
C55 C 0.14102(15) 0.5476(4) 0.3798(2) 0.0466(15) Uani 1 1 d .
H55 H 0.1663 0.5548 0.3877 0.056 Uiso 1 1 calc R
C56 C 0.10820(17) 0.5202(5) 0.3273(2) 0.0559(18) Uani 1 1 d .
H56 H 0.1107 0.5081 0.2990 0.067 Uiso 1 1 calc R
C57 C 0.07076(17) 0.5101(4) 0.3154(2) 0.0510(16) Uani 1 1 d .
H57 H 0.0475 0.4936 0.2784 0.061 Uiso 1 1 calc R
C58 C 0.17574(15) 0.5957(4) 0.4787(2) 0.0374(12) Uani 1 1 d .
O59 O 0.17298(9) 0.6033(2) 0.51847(14) 0.0369(8) Uani 1 1 d .
O60 O 0.20686(10) 0.6136(3) 0.48543(15) 0.0462(10) Uani 1 1 d .
N61 N -0.04353(11) 0.4274(3) 0.40095(16) 0.0282(9) Uani 1 1 d .
C62 C -0.05723(15) 0.4695(4) 0.4240(2) 0.0374(12) Uani 1 1 d .
H62 H -0.0748 0.5161 0.4039 0.045 Uiso 1 1 calc R
C63 C -0.04665(18) 0.4474(4) 0.4768(2) 0.0504(16) Uani 1 1 d .
H63 H -0.0569 0.4785 0.4920 0.060 Uiso 1 1 calc R
C64 C -0.02110(17) 0.3799(4) 0.5061(2) 0.0503(16) Uani 1 1 d .
H64 H -0.0135 0.3634 0.5418 0.060 Uiso 1 1 calc R
C65 C -0.0069(2) 0.3372(4) 0.4828(3) 0.0560(17) Uani 1 1 d .
H65 H 0.0110 0.2907 0.5023 0.067 Uiso 1 1 calc R
C66 C -0.01869(17) 0.3622(4) 0.4308(2) 0.0435(13) Uani 1 1 d .
H66 H -0.0087 0.3315 0.4151 0.052 Uiso 1 1 calc R
Zn2 Zn 0.03637(3) -0.06002(5) 0.49334(3) 0.0737(3) Uani 1 1 d .
N67 N 0.24025(13) 0.7543(3) 0.58497(18) 0.0432(12) Uani 1 1 d .
C68 C 0.27405(16) 0.7952(4) 0.6285(2) 0.0478(15) Uani 1 1 d .
H68 H 0.2941 0.7646 0.6620 0.057 Uiso 1 1 calc R
C69 C 0.2806(2) 0.8796(5) 0.6262(3) 0.0580(18) Uani 1 1 d .
H69 H 0.3048 0.9060 0.6578 0.070 Uiso 1 1 calc R
C70 C 0.2526(2) 0.9240(5) 0.5789(3) 0.0636(19) Uani 1 1 d .
H70 H 0.2566 0.9819 0.5761 0.076 Uiso 1 1 calc R
C71 C 0.2172(2) 0.8824(5) 0.5340(3) 0.0642(18) Uani 1 1 d .
H71 H 0.1966 0.9123 0.5003 0.077 Uiso 1 1 calc R
C72 C 0.21246(18) 0.7994(4) 0.5386(3) 0.0509(15) Uani 1 1 d .
H72 H 0.1884 0.7721 0.5076 0.061 Uiso 1 1 calc R
Zn3 Zn 0.228537(16) 0.63261(4) 0.58745(2) 0.03660(18) Uani 1 1 d .
N73 N 0.27139(13) 0.5478(3) 0.60674(18) 0.0417(11) Uani 1 1 d .
C74 C 0.27354(18) 0.4773(5) 0.6307(2) 0.0554(17) Uani 1 1 d .
H74 H 0.2554 0.4685 0.6385 0.066 Uiso 1 1 calc R
C75 C 0.3020(2) 0.4140(5) 0.6454(3) 0.070(2) Uani 1 1 d .
H75 H 0.3027 0.3627 0.6621 0.084 Uiso 1 1 calc R
C76 C 0.3291(2) 0.4286(5) 0.6349(3) 0.069(2) Uani 1 1 d .
H76 H 0.3488 0.3877 0.6444 0.082 Uiso 1 1 calc R
C77 C 0.32634(19) 0.5038(5) 0.6103(3) 0.0620(18) Uani 1 1 d .
H77 H 0.3444 0.5161 0.6029 0.074 Uiso 1 1 calc R
C78 C 0.29680(17) 0.5618(4) 0.5964(3) 0.0517(16) Uani 1 1 d .
H78 H 0.2948 0.6132 0.5788 0.062 Uiso 1 1 calc R
N79 N 0.07173(14) -0.1641(3) 0.5223(2) 0.0441(11) Uani 1 1 d .
C80 C 0.08827(17) -0.1934(4) 0.5746(2) 0.0477(14) Uani 1 1 d .
H80 H 0.0809 -0.1674 0.5951 0.057 Uiso 1 1 calc R
C81 C 0.11546(17) -0.2597(4) 0.5996(2) 0.0455(14) Uani 1 1 d .
H81 H 0.1265 -0.2789 0.6366 0.055 Uiso 1 1 calc R
C82 C 0.12619(16) -0.2973(4) 0.5701(3) 0.0484(15) Uani 1 1 d .
H82 H 0.1450 -0.3426 0.5866 0.058 Uiso 1 1 calc R
C83 C 0.10939(15) -0.2687(3) 0.5161(2) 0.0407(13) Uani 1 1 d .
H83 H 0.1164 -0.2943 0.4951 0.049 Uiso 1 1 calc R
C84 C 0.08231(16) -0.2023(3) 0.4934(2) 0.0406(13) Uani 1 1 d .
H84 H 0.0707 -0.1827 0.4563 0.049 Uiso 1 1 calc R

loop_
_atom_site_aniso_label
_atom_site_aniso_U_11
_atom_site_aniso_U_22
_atom_site_aniso_U_33
_atom_site_aniso_U_23
_atom_site_aniso_U_13
_atom_site_aniso_U_12
Zn1 0.0207(3) 0.0230(3) 0.0218(3) -0.0008(2) 0.0124(2) 0.0020(2)
C1 0.020(2) 0.029(3) 0.027(3) -0.004(2) 0.014(2) 0.004(2)
C2 0.023(2) 0.045(3) 0.041(3) -0.011(3) 0.018(2) -0.001(2)
C3 0.028(3) 0.033(3) 0.046(3) -0.008(2) 0.022(3) 0.005(2)
C4 0.030(3) 0.032(3) 0.033(3) -0.003(2) 0.020(2) 0.005(2)
C5 0.026(2) 0.026(3) 0.030(3) -0.005(2) 0.017(2) -0.001(2)
C6 0.029(2) 0.026(3) 0.032(3) -0.007(2) 0.021(2) -0.003(2)
C7 0.040(3) 0.025(3) 0.040(3) -0.004(2) 0.026(3) -0.004(2)
C8 0.026(2) 0.032(3) 0.032(3) -0.004(2) 0.018(2) -0.005(2)
C9 0.021(2) 0.033(3) 0.020(2) -0.004(2) 0.011(2) -0.004(2)
C10 0.022(2) 0.029(3) 0.023(2) 0.001(2) 0.015(2) 0.001(2)
C11 0.021(2) 0.032(3) 0.017(2) 0.002(2) 0.011(2) 0.003(2)
C12 0.030(3) 0.037(3) 0.047(3) -0.001(3) 0.026(3) 0.007(2)
C13 0.033(3) 0.028(3) 0.042(3) 0.002(2) 0.025(3) 0.009(2)
C14 0.031(3) 0.033(3) 0.023(3) 0.002(2) 0.018(2) 0.003(2)
C15 0.041(3) 0.022(3) 0.026(3) -0.005(2) 0.023(2) -0.003(2)
C16 0.027(2) 0.019(2) 0.020(2) 0.0009(18) 0.016(2) 0.0022(19)
C17 0.028(2) 0.027(3) 0.021(2) 0.002(2) 0.015(2) 0.000(2)
C18 0.032(3) 0.028(3) 0.027(3) 0.000(2) 0.016(2) -0.006(2)
C19 0.028(2) 0.036(3) 0.016(2) 0.000(2) 0.015(2) -0.002(2)
C20 0.021(2) 0.031(3) 0.022(2) -0.008(2) 0.013(2) 0.001(2)
N21 0.0237(19) 0.028(2) 0.023(2) -0.0036(17) 0.0129(18) 0.0021(17)
N22 0.0246(19) 0.024(2) 0.035(2) 0.0001(18) 0.0218(19) 0.0010(16)
N23 0.0201(19) 0.027(2) 0.022(2) -0.0025(17) 0.0110(17) 0.0019(16)
N24 0.0211(18) 0.029(2) 0.021(2) -0.0008(17) 0.0138(17) -0.0030(16)
C25 0.023(2) 0.036(3) 0.038(3) -0.007(2) 0.014(2) 0.003(2)
C26 0.046(3) 0.030(3) 0.047(3) -0.005(3) 0.033(3) 0.002(2)
C27 0.036(3) 0.030(3) 0.052(4) -0.008(3) 0.029(3) -0.002(2)
C28 0.041(3) 0.032(3) 0.059(4) -0.003(3) 0.028(3) 0.009(3)
C29 0.047(3) 0.036(3) 0.051(4) -0.019(3) 0.027(3) 0.003(3)
C30 0.037(3) 0.038(3) 0.042(3) -0.006(3) 0.019(3) 0.003(2)
C31 0.045(3) 0.033(3) 0.054(4) -0.008(3) 0.030(3) -0.003(3)
O32 0.086(3) 0.035(2) 0.064(3) 0.001(2) 0.052(3) 0.012(2)
O33 0.053(2) 0.032(2) 0.054(3) -0.0057(19) 0.024(2) 0.0041(19)
C34 0.026(2) 0.027(3) 0.034(3) 0.002(2) 0.019(2) 0.002(2)
C35 0.024(2) 0.032(3) 0.020(2) -0.003(2) 0.011(2) -0.001(2)
C36 0.027(2) 0.047(3) 0.039(3) 0.002(3) 0.023(3) 0.000(2)
C37 0.024(3) 0.072(4) 0.039(3) 0.003(3) 0.018(3) -0.005(3)
C38 0.029(3) 0.093(5) 0.023(3) -0.005(3) 0.013(2) -0.015(3)
C39 0.037(3) 0.065(4) 0.028(3) -0.004(3) 0.020(3) -0.007(3)
C40 0.026(3) 0.070(4) 0.034(3) 0.006(3) 0.020(3) 0.006(3)
O41 0.0259(18) 0.082(3) 0.0219(19) -0.0017(19) 0.0141(16) -0.0060(18)
O42 0.028(2) 0.105(4) 0.033(2) 0.002(2) 0.0194(18) -0.009(2)
C43 0.031(2) 0.025(3) 0.037(3) 0.001(2) 0.023(2) -0.002(2)
C44 0.047(3) 0.028(3) 0.029(3) 0.004(2) 0.024(3) 0.007(2)
C45 0.050(3) 0.034(3) 0.039(3) 0.004(3) 0.029(3) 0.009(3)
C46 0.035(3) 0.031(3) 0.042(3) -0.001(3) 0.023(3) 0.005(2)
C47 0.026(2) 0.035(3) 0.032(3) 0.009(2) 0.011(2) 0.012(2)
C48 0.031(3) 0.032(3) 0.033(3) -0.001(2) 0.017(2) 0.004(2)
C49 0.073(4) 0.029(3) 0.032(3) -0.004(3) 0.027(3) 0.007(3)
O50 0.078(3) 0.031(2) 0.047(3) -0.0099(19) 0.035(2) 0.010(2)
O51 0.061(3) 0.049(3) 0.031(2) 0.0012(19) 0.020(2) 0.021(2)
C52 0.021(2) 0.034(3) 0.023(2) -0.003(2) 0.009(2) 0.003(2)
C53 0.022(2) 0.035(3) 0.024(2) -0.002(2) 0.014(2) -0.003(2)
C54 0.026(2) 0.047(3) 0.029(3) -0.005(2) 0.017(2) -0.006(2)
C55 0.024(3) 0.075(4) 0.044(3) -0.015(3) 0.023(3) -0.009(3)
C56 0.038(3) 0.103(6) 0.033(3) -0.020(3) 0.025(3) -0.015(3)
C57 0.034(3) 0.084(5) 0.034(3) -0.016(3) 0.021(3) -0.018(3)
C58 0.025(3) 0.044(3) 0.037(3) -0.006(3) 0.017(2) -0.001(2)
O59 0.0190(16) 0.060(2) 0.0240(18) -0.0057(17) 0.0098(15) -0.0044(16)
O60 0.0208(18) 0.077(3) 0.037(2) -0.006(2) 0.0169(17) -0.0065(18)
N61 0.024(2) 0.037(2) 0.018(2) -0.0047(18) 0.0107(18) -0.0087(18)
C62 0.037(3) 0.043(3) 0.034(3) -0.002(2) 0.023(3) -0.004(2)
C63 0.047(3) 0.076(5) 0.043(3) -0.018(3) 0.036(3) -0.025(3)
C64 0.037(3) 0.070(4) 0.027(3) 0.011(3) 0.013(3) -0.010(3)
C65 0.060(4) 0.064(4) 0.038(3) 0.020(3) 0.029(3) 0.008(3)
C66 0.044(3) 0.044(3) 0.038(3) 0.010(3) 0.024(3) 0.009(3)
Zn2 0.0918(6) 0.0449(5) 0.0377(4) -0.0064(3) 0.0190(4) 0.0351(4)
N67 0.034(2) 0.065(3) 0.032(3) -0.009(2) 0.021(2) -0.008(2)
C68 0.030(3) 0.079(5) 0.037(3) -0.009(3) 0.022(3) -0.018(3)
C69 0.056(4) 0.083(5) 0.045(4) -0.022(4) 0.037(4) -0.034(4)
C70 0.064(4) 0.069(5) 0.061(5) -0.008(4) 0.041(4) -0.024(4)
C71 0.065(4) 0.064(5) 0.054(4) 0.005(4) 0.033(4) -0.011(4)
C72 0.044(3) 0.054(4) 0.043(4) -0.002(3) 0.022(3) -0.011(3)
Zn3 0.0194(3) 0.0626(5) 0.0234(3) -0.0042(3) 0.0115(3) -0.0053(3)
N73 0.034(2) 0.060(3) 0.029(2) 0.004(2) 0.019(2) -0.005(2)
C74 0.042(3) 0.084(5) 0.038(3) 0.011(3) 0.024(3) 0.000(3)
C75 0.053(4) 0.076(5) 0.063(5) 0.033(4) 0.028(4) 0.016(4)
C76 0.056(4) 0.080(5) 0.066(5) 0.016(4) 0.037(4) 0.020(4)
C77 0.045(4) 0.077(5) 0.078(5) 0.013(4) 0.045(4) 0.007(3)
C78 0.040(3) 0.073(5) 0.053(4) 0.006(3) 0.035(3) 0.000(3)
N79 0.052(3) 0.027(3) 0.041(3) -0.006(2) 0.024(2) 0.003(2)
C80 0.051(3) 0.045(4) 0.030(3) -0.008(3) 0.018(3) 0.002(3)
C81 0.050(3) 0.035(3) 0.037(3) 0.003(3) 0.021(3) 0.002(3)
C82 0.032(3) 0.037(3) 0.055(4) 0.008(3) 0.018(3) 0.003(2)
C83 0.027(3) 0.041(3) 0.045(3) -0.003(3) 0.018(3) 0.002(2)
C84 0.040(3) 0.033(3) 0.035(3) 0.000(2) 0.017(3) 0.004(2)

loop_
_atom_type_symbol
_atom_type_description
_atom_type_scat_dispersion_real
_atom_type_scat_dispersion_imag
_atom_type_scat_source
C C 0.0033 0.0016 'International Tables Vol C Tables 4.2.6.8 and 6.1.1.4'
H H 0.0000 0.0000 'International Tables Vol C Tables 4.2.6.8 and 6.1.1.4'
N N 0.0061 0.0033 'International Tables Vol C Tables 4.2.6.8 and 6.1.1.4'
O O 0.0106 0.0060 'International Tables Vol C Tables 4.2.6.8 and 6.1.1.4'
Zn Zn 0.2839 1.4301 'International Tables Vol C Tables 4.2.6.8 and 6.1.1.4'

loop_
_geom_angle_atom_site_label_1
_geom_angle_atom_site_label_2
_geom_angle_atom_site_label_3
_geom_angle
_geom_angle_site_symmetry_1
_geom_angle_site_symmetry_3
N21 Zn1 N24 88.74(15) . .
N21 Zn1 N23 159.30(15) . .
N24 Zn1 N23 88.55(14) . .
N21 Zn1 N22 87.80(14) . .
N24 Zn1 N22 161.00(15) . .
N23 Zn1 N22 88.11(14) . .
N21 Zn1 N61 102.08(15) . .
N24 Zn1 N61 103.62(14) . .
N23 Zn1 N61 98.51(15) . .
N22 Zn1 N61 95.38(15) . .
N21 C1 C20 125.9(4) . .
N21 C1 C2 109.5(4) . .
C20 C1 C2 124.5(4) . .
C3 C2 C1 107.6(4) . .
C3 C2 H2 126.2 . .
C1 C2 H2 126.2 . .
C2 C3 C4 106.7(4) . .
C2 C3 H3 126.7 . .
C4 C3 H3 126.7 . .
N21 C4 C5 126.2(4) . .
N21 C4 C3 109.9(4) . .
C5 C4 C3 123.8(4) . .
C4 C5 C6 124.6(4) . .
C4 C5 C25 117.4(4) . .
C6 C5 C25 118.1(4) . .
N22 C6 C5 125.4(4) . .
N22 C6 C7 110.1(4) . .
C5 C6 C7 124.6(4) . .
C8 C7 C6 107.0(4) . .
C8 C7 H7 126.5 . .
C6 C7 H7 126.5 . .
C7 C8 C9 106.5(4) . .
C7 C8 H8 126.7 . .
C9 C8 H8 126.7 . .
N22 C9 C10 125.1(4) . .
N22 C9 C8 110.1(4) . .
C10 C9 C8 124.8(4) . .
C11 C10 C9 126.0(4) . .
C11 C10 C34 117.7(4) . .
C9 C10 C34 116.2(4) . .
N23 C11 C10 125.5(4) . .
N23 C11 C12 109.0(4) . .
C10 C11 C12 125.5(4) . .
C13 C12 C11 108.1(4) . .
C13 C12 H12 126.0 . .
C11 C12 H12 126.0 . .
C12 C13 C14 107.0(4) . .
C12 C13 H13 126.5 . .
C14 C13 H13 126.5 . .
N23 C14 C15 125.7(4) . .
N23 C14 C13 109.1(4) . .
C15 C14 C13 125.2(4) . .
C16 C15 C14 125.4(4) . .
C16 C15 C43 117.5(4) . .
C14 C15 C43 117.0(4) . .
N24 C16 C15 125.6(4) . .
N24 C16 C17 109.5(4) . .
C15 C16 C17 124.8(4) . .
C18 C17 C16 107.5(4) . .
C18 C17 H17 126.2 . .
C16 C17 H17 126.2 . .
C17 C18 C19 107.0(4) . .
C17 C18 H18 126.5 . .
C19 C18 H18 126.5 . .
N24 C19 C20 125.4(4) . .
N24 C19 C18 109.3(4) . .
C20 C19 C18 125.2(4) . .
C1 C20 C19 125.3(4) . .
C1 C20 C52 117.0(4) . .
C19 C20 C52 117.6(4) . .
C4 N21 C1 106.2(4) . .
C4 N21 Zn1 126.5(3) . .
C1 N21 Zn1 126.8(3) . .
C9 N22 C6 106.2(4) . .
C9 N22 Zn1 125.7(3) . .
C6 N22 Zn1 125.6(3) . .
C11 N23 C14 106.9(4) . .
C11 N23 Zn1 126.1(3) . .
C14 N23 Zn1 126.1(3) . .
C19 N24 C16 106.6(4) . .
C19 N24 Zn1 126.6(3) . .
C16 N24 Zn1 126.8(3) . .
C30 C25 C26 119.1(5) . .
C30 C25 C5 121.3(5) . .
C26 C25 C5 119.6(5) . .
C25 C26 C27 120.9(5) . .
C25 C26 H26 119.6 . .
C27 C26 H26 119.6 . .
C28 C27 C26 118.8(5) . .
C28 C27 C31 121.1(5) . .
C26 C27 C31 120.1(5) . .
C27 C28 C29 121.1(5) . .
C27 C28 H28 119.5 . .
C29 C28 H28 119.5 . .
C28 C29 C30 119.7(5) . .
C28 C29 H29 120.1 . .
C30 C29 H29 120.1 . .
C25 C30 C29 120.4(6) . .
C25 C30 H30 119.8 . .
C29 C30 H30 119.8 . .
O33 C31 O32 123.3(6) . .
O33 C31 C27 120.7(5) . .
O32 C31 C27 115.9(5) . .
C31 O32 Zn2 118.3(4) . .
C35 C34 C39 119.2(4) . .
C35 C34 C10 118.6(4) . .
C39 C34 C10 122.2(4) . .
C34 C35 C36 120.5(4) . .
C34 C35 H35 119.7 . .
C36 C35 H35 119.7 . .
C35 C36 C37 119.2(4) . .
C35 C36 C40 119.8(5) . .
C37 C36 C40 120.8(4) . .
C38 C37 C36 120.7(5) . .
C38 C37 H37 119.7 . .
C36 C37 H37 119.7 . .
C37 C38 C39 119.3(5) . .
C37 C38 H38 120.4 . .
C39 C38 H38 120.4 . .
C34 C39 C38 121.0(5) . .
C34 C39 H39 119.5 . .
C38 C39 H39 119.5 . .
O42 C40 O41 123.6(5) . .
O42 C40 C36 120.5(5) . .
O41 C40 C36 115.8(4) . .
C40 O41 Zn3 112.9(3) . 5_566
C48 C43 C44 117.3(5) . .
C48 C43 C15 121.3(5) . .
C44 C43 C15 121.4(5) . .
C45 C44 C43 121.7(5) . .
C45 C44 H44 119.2 . .
C43 C44 H44 119.2 . .
C46 C45 C44 119.2(5) . .
C46 C45 C49 120.4(5) . .
C44 C45 C49 120.4(5) . .
C47 C46 C45 120.6(5) . .
C47 C46 H46 119.7 . .
C45 C46 H46 119.7 . .
C46 C47 C48 119.5(5) . .
C46 C47 H47 120.3 . .
C48 C47 H47 120.3 . .
C43 C48 C47 121.6(5) . .
C43 C48 H48 119.2 . .
C47 C48 H48 119.2 . .
O50 C49 O51 122.6(5) . .
O50 C49 C45 117.4(5) . .
O51 C49 C45 120.0(5) . .
C49 O50 Zn2 119.7(4) . 5_566
C49 O51 Zn2 119.0(4) . 1_565
C53 C52 C57 118.3(4) . .
C53 C52 C20 122.4(4) . .
C57 C52 C20 119.2(4) . .
C54 C53 C52 121.5(4) . .
C54 C53 H53 119.3 . .
C52 C53 H53 119.3 . .
C55 C54 C53 119.2(5) . .
C55 C54 C58 118.4(4) . .
C53 C54 C58 122.4(4) . .
C56 C55 C54 121.4(5) . .
C56 C55 H55 119.3 . .
C54 C55 H55 119.3 . .
C55 C56 C57 119.5(5) . .
C55 C56 H56 120.2 . .
C57 C56 H56 120.2 . .
C56 C57 C52 120.0(5) . .
C56 C57 H57 120.0 . .
C52 C57 H57 120.0 . .
O60 C58 O59 123.1(5) . .
O60 C58 C54 120.6(5) . .
O59 C58 C54 116.3(4) . .
C58 O59 Zn3 104.8(3) . .
C62 N61 C66 116.8(4) . .
C62 N61 Zn1 122.0(3) . .
C66 N61 Zn1 121.1(3) . .
N61 C62 C63 122.6(5) . .
N61 C62 H62 118.7 . .
C63 C62 H62 118.7 . .
C64 C63 C62 118.8(5) . .
C64 C63 H63 120.6 . .
C62 C63 H63 120.6 . .
C63 C64 C65 118.7(5) . .
C63 C64 H64 120.7 . .
C65 C64 H64 120.7 . .
C64 C65 C66 119.3(6) . .
C64 C65 H65 120.4 . .
C66 C65 H65 120.4 . .
N61 C66 C65 123.8(5) . .
N61 C66 H66 118.1 . .
C65 C66 H66 118.1 . .
O32 Zn2 O50 115.34(18) . 5_566
O32 Zn2 N79 132.49(18) . .
O50 Zn2 N79 98.95(18) 5_566 .
O32 Zn2 O51 96.98(18) . 1_545
O50 Zn2 O51 105.53(17) 5_566 1_545
N79 Zn2 O51 104.67(18) . 1_545
C72 N67 C68 117.1(6) . .
C72 N67 Zn3 118.7(4) . .
C68 N67 Zn3 124.1(4) . .
N67 C68 C69 122.8(6) . .
N67 C68 H68 118.6 . .
C69 C68 H68 118.6 . .
C70 C69 C68 119.4(6) . .
C70 C69 H69 120.3 . .
C68 C69 H69 120.3 . .
C69 C70 C71 118.1(7) . .
C69 C70 H70 121.0 . .
C71 C70 H70 121.0 . .
C72 C71 C70 119.8(7) . .
C72 C71 H71 120.1 . .
C70 C71 H71 120.1 . .
N67 C72 C71 122.8(6) . .
N67 C72 H72 118.6 . .
C71 C72 H72 118.6 . .
O41 Zn3 O59 98.07(14) 5_566 .
O41 Zn3 N67 112.64(18) 5_566 .
O59 Zn3 N67 110.18(17) . .
O41 Zn3 N73 103.83(17) 5_566 .
O59 Zn3 N73 113.64(17) . .
N67 Zn3 N73 116.76(18) . .
C74 N73 C78 119.8(5) . .
C74 N73 Zn3 117.5(4) . .
C78 N73 Zn3 122.7(4) . .
N73 C74 C75 122.1(6) . .
N73 C74 H74 119.0 . .
C75 C74 H74 119.0 . .
C76 C75 C74 118.4(6) . .
C76 C75 H75 120.8 . .
C74 C75 H75 120.8 . .
C77 C76 C75 118.1(6) . .
C77 C76 H76 121.0 . .
C75 C76 H76 121.0 . .
C76 C77 C78 119.4(6) . .
C76 C77 H77 120.3 . .
C78 C77 H77 120.3 . .
N73 C78 C77 122.3(6) . .
N73 C78 H78 118.8 . .
C77 C78 H78 118.8 . .
C80 N79 C84 117.9(5) . .
C80 N79 Zn2 118.9(4) . .
C84 N79 Zn2 122.9(4) . .
N79 C80 C81 122.8(5) . .
N79 C80 H80 118.6 . .
C81 C80 H80 118.6 . .
C82 C81 C80 118.7(5) . .
C82 C81 H81 120.6 . .
C80 C81 H81 120.6 . .
C81 C82 C83 119.6(5) . .
C81 C82 H82 120.2 . .
C83 C82 H82 120.2 . .
C84 C83 C82 118.9(5) . .
C84 C83 H83 120.5 . .
C82 C83 H83 120.5 . .
N79 C84 C83 122.0(5) . .
N79 C84 H84 119.0 . .
C83 C84 H84 119.0 . .

loop_
_geom_bond_atom_site_label_1
_geom_bond_atom_site_label_2
_geom_bond_distance
_geom_bond_site_symmetry_2
Zn1 N21 2.070(4) .
Zn1 N24 2.074(4) .
Zn1 N23 2.074(4) .
Zn1 N22 2.090(4) .
Zn1 N61 2.145(4) .
C1 N21 1.374(6) .
C1 C20 1.392(7) .
C1 C2 1.447(7) .
C2 C3 1.339(7) .
C2 H2 0.9500 .
C3 C4 1.454(6) .
C3 H3 0.9500 .
C4 N21 1.370(6) .
C4 C5 1.404(7) .
C5 C6 1.416(6) .
C5 C25 1.489(7) .
C6 N22 1.371(6) .
C6 C7 1.430(7) .
C7 C8 1.357(7) .
C7 H7 0.9500 .
C8 C9 1.440(7) .
C8 H8 0.9500 .
C9 N22 1.363(5) .
C9 C10 1.415(6) .
C10 C11 1.391(7) .
C10 C34 1.519(6) .
C11 N23 1.377(6) .
C11 C12 1.449(7) .
C12 C13 1.338(7) .
C12 H12 0.9500 .
C13 C14 1.457(6) .
C13 H13 0.9500 .
C14 N23 1.379(6) .
C14 C15 1.410(7) .
C15 C16 1.396(6) .
C15 C43 1.494(7) .
C16 N24 1.375(6) .
C16 C17 1.435(6) .
C17 C18 1.351(7) .
C17 H17 0.9500 .
C18 C19 1.445(7) .
C18 H18 0.9500 .
C19 N24 1.376(6) .
C19 C20 1.421(6) .
C20 C52 1.500(6) .
C25 C30 1.385(7) .
C25 C26 1.387(8) .
C26 C27 1.407(7) .
C26 H26 0.9500 .
C27 C28 1.379(8) .
C27 C31 1.486(8) .
C28 C29 1.376(8) .
C28 H28 0.9500 .
C29 C30 1.400(8) .
C29 H29 0.9500 .
C30 H30 0.9500 .
C31 O33 1.229(7) .
C31 O32 1.289(7) .
O32 Zn2 1.895(4) .
C34 C35 1.379(6) .
C34 C39 1.384(7) .
C35 C36 1.383(6) .
C35 H35 0.9500 .
C36 C37 1.403(7) .
C36 C40 1.497(7) .
C37 C38 1.362(7) .
C37 H37 0.9500 .
C38 C39 1.389(7) .
C38 H38 0.9500 .
C39 H39 0.9500 .
C40 O42 1.242(6) .
C40 O41 1.283(6) .
O41 Zn3 1.955(3) 5_566
C43 C48 1.397(7) .
C43 C44 1.395(7) .
C44 C45 1.398(7) .
C44 H44 0.9500 .
C45 C46 1.380(8) .
C45 C49 1.481(8) .
C46 C47 1.383(7) .
C46 H46 0.9500 .
C47 C48 1.391(7) .
C47 H47 0.9500 .
C48 H48 0.9500 .
C49 O50 1.269(7) .
C49 O51 1.291(7) .
O50 Zn2 1.972(4) 5_566
O51 Zn2 2.039(5) 1_565
C52 C53 1.392(6) .
C52 C57 1.404(7) .
C53 C54 1.375(6) .
C53 H53 0.9500 .
C54 C55 1.384(7) .
C54 C58 1.505(7) .
C55 C56 1.364(8) .
C55 H55 0.9500 .
C56 C57 1.402(7) .
C56 H56 0.9500 .
C57 H57 0.9500 .
C58 O60 1.239(6) .
C58 O59 1.291(6) .
O59 Zn3 1.979(3) .
N61 C62 1.339(6) .
N61 C66 1.340(7) .
C62 C63 1.408(8) .
C62 H62 0.9500 .
C63 C64 1.378(9) .
C63 H63 0.9500 .
C64 C65 1.368(9) .
C64 H64 0.9500 .
C65 C66 1.379(8) .
C65 H65 0.9500 .
C66 H66 0.9500 .
Zn2 O50 1.973(4) 5_566
Zn2 N79 2.024(5) .
Zn2 O51 2.038(5) 1_545
N67 C72 1.335(7) .
N67 C68 1.352(7) .
N67 Zn3 2.011(5) .
C68 C69 1.379(9) .
C68 H68 0.9500 .
C69 C70 1.347(10) .
C69 H69 0.9500 .
C70 C71 1.401(9) .
C70 H70 0.9500 .
C71 C72 1.355(9) .
C71 H71 0.9500 .
C72 H72 0.9500 .
Zn3 O41 1.955(3) 5_566
Zn3 N73 2.032(5) .
N73 C74 1.308(8) .
N73 C78 1.322(7) .
C74 C75 1.411(9) .
C74 H74 0.9500 .
C75 C76 1.399(10) .
C75 H75 0.9500 .
C76 C77 1.375(10) .
C76 H76 0.9500 .
C77 C78 1.391(9) .
C77 H77 0.9500 .
C78 H78 0.9500 .
N79 C80 1.348(7) .
N79 C84 1.359(7) .
C80 C81 1.383(8) .
C80 H80 0.9500 .
C81 C82 1.373(8) .
C81 H81 0.9500 .
C82 C83 1.386(8) .
C82 H82 0.9500 .
C83 C84 1.382(7) .
C83 H83 0.9500 .
C84 H84 0.9500 .

loop_
_platon_squeeze_void_nr
_platon_squeeze_void_average_x
_platon_squeeze_void_average_y
_platon_squeeze_void_average_z
_platon_squeeze_void_volume
_platon_squeeze_void_count_electrons
_platon_squeeze_void_content
1 0.111 0.825 -0.043 5731 1556 ' '
